data_4103793
loop_
_publ_author_name
'Hun Young Kim'
'Luca Salvi'
'Patrick J. Carroll'
'Patrick J. Walsh'

_publ_section_title
;
 Highly Enantio- and Diastereoselective One-Pot Methods for the Synthesis
 of Halocyclopropyl Alcohols
;
_journal_name_full 'Journal of the American Chemical Society'
_journal_page_first 954
_journal_page_last 962
_journal_paper_doi 10.1021/ja806989n
_journal_volume 131
_journal_year 2009
_chemical_formula_sum 'C23 H29.5 Br0.5 O4'
_chemical_formula_weight 409.92
_space_group_IT_number 1
_symmetry_cell_setting triclinic
_symmetry_Int_Tables_number 1
_symmetry_space_group_name_Hall 'P 1'
_symmetry_space_group_name_H-M 'P 1'
_atom_sites_solution_hydrogens geom
_atom_sites_solution_primary direct
_audit_creation_method SHELXL-97
_cell_angle_alpha 77.774(15)
_cell_angle_beta 89.559(16)
_cell_angle_gamma 77.542(18)
_cell_formula_units_Z 2
_cell_length_a 7.2994(18)
_cell_length_b 12.819(3)
_cell_length_c 13.121(3)
_cell_measurement_temperature 153(1)
_cell_volume 1170.7(5)
_computing_data_collection 'CrystalClear (Rigaku, 1999)'
_computing_data_reduction 'CrystalClear (Rigaku, 1999)'
_computing_structure_refinement 'SHELXL-97 (Sheldrick, 1997)'
_computing_structure_solution 'SIR97 (Altomare, 1999)'
_diffrn_ambient_temperature 153(1)
_diffrn_measured_fraction_theta_full 0.827
_diffrn_measured_fraction_theta_max 0.827
_diffrn_measurement_device 'CCD Area Detector'
_diffrn_measurement_device_type 'Rigaku Mercury'
_diffrn_measurement_method 'phi and omega rotations'
_diffrn_radiation_monochromator graphite
_diffrn_radiation_source 'rotating anode'
_diffrn_radiation_type MoK\a
_diffrn_radiation_wavelength 0.71073
_diffrn_reflns_av_R_equivalents 0.0000
_diffrn_reflns_av_sigmaI/netI 0.0186
_diffrn_reflns_limit_h_max 7
_diffrn_reflns_limit_h_min -8
_diffrn_reflns_limit_k_max 15
_diffrn_reflns_limit_k_min -15
_diffrn_reflns_limit_l_max 15
_diffrn_reflns_limit_l_min -15
_diffrn_reflns_number 9188
_diffrn_reflns_theta_full 25.05
_diffrn_reflns_theta_max 25.05
_diffrn_reflns_theta_min 2.54
_exptl_absorpt_coefficient_mu 0.925
_exptl_absorpt_correction_T_max 1.0000
_exptl_absorpt_correction_T_min 0.8604
_exptl_absorpt_correction_type multi-scan
_exptl_crystal_density_diffrn 1.163
_exptl_crystal_density_method 'not measured'
_exptl_crystal_F_000 434
_exptl_crystal_size_max 0.48
_exptl_crystal_size_mid 0.10
_exptl_crystal_size_min 0.07
_refine_diff_density_max 0.344
_refine_diff_density_min -0.354
_refine_diff_density_rms 0.076
_refine_ls_abs_structure_details 'Flack H D (1983), Acta Cryst. A39, 876-881'
_refine_ls_abs_structure_Flack 0.315(14)
_refine_ls_extinction_method none
_refine_ls_goodness_of_fit_ref 0.999
_refine_ls_hydrogen_treatment constr
_refine_ls_matrix_type full
_refine_ls_number_parameters 517
_refine_ls_number_reflns 9188
_refine_ls_number_restraints 3
_refine_ls_restrained_S_all 0.998
_refine_ls_R_factor_all 0.0787
_refine_ls_R_factor_gt 0.0684
_refine_ls_shift/su_max 0.005
_refine_ls_shift/su_mean 0.001
_refine_ls_structure_factor_coef Fsqd
_refine_ls_weighting_details 'calc w=1/[\s^2^(Fo^2^)+(0.0939P)^2^+2.6040P] where P=(Fo^2^+2Fc^2^)/3'
_refine_ls_weighting_scheme calc
_refine_ls_wR_factor_gt 0.1784
_refine_ls_wR_factor_ref 0.1881
_reflns_number_gt 8217
_reflns_number_total 9188
_reflns_threshold_expression >2sigma(I)
_cod_data_source_file ja806989n_si_005.cif
_cod_data_source_block shelxl
_cod_original_sg_symbol_H-M 'P 1 '
_cod_original_formula_sum 'C23 H29.50 Br0.50 O4'
_cod_database_code 4103793

loop_
_symmetry_equiv_pos_as_xyz
'x, y, z'

loop_
_atom_site_label
_atom_site_type_symbol
_atom_site_fract_x
_atom_site_fract_y
_atom_site_fract_z
_atom_site_U_iso_or_equiv
_atom_site_adp_type
_atom_site_occupancy
_atom_site_symmetry_multiplicity
_atom_site_calc_flag
_atom_site_refinement_flags
_atom_site_disorder_assembly
_atom_site_disorder_group
Br1 Br 1.0156(2) 0.38666(12) 0.45526(12) 0.0520(6) Uani 0.491(2) 1 d P A 1
C1 C 0.5289(9) 0.0760(4) 0.6671(5) 0.0251(14) Uani 1 1 d . . .
C2 C 0.3095(9) 0.1093(5) 0.6788(5) 0.0345(17) Uani 1 1 d . . .
H2a H 0.2473 0.0538 0.6648 0.046 Uiso 1 1 calc R . .
H2b H 0.2550 0.1789 0.6328 0.046 Uiso 1 1 calc R . .
C3 C 0.2974(9) 0.1175(5) 0.7997(5) 0.0335(16) Uani 1 1 d . . .
H3a H 0.2360 0.1907 0.8062 0.045 Uiso 1 1 calc R . .
H3b H 0.2288 0.0658 0.8381 0.045 Uiso 1 1 calc R . .
C4 C 0.5103(9) 0.0883(5) 0.8411(5) 0.0300(15) Uani 1 1 d . . .
C5 C 0.5750(9) -0.0346(5) 0.8372(5) 0.0305(15) Uani 1 1 d . . .
C6 C 0.6098(9) 0.1423(5) 0.7410(5) 0.0271(15) Uani 1 1 d . . .
C7 C 0.5441(11) 0.1162(6) 0.9482(5) 0.0467(19) Uani 1 1 d . . .
H7a H 0.6764 0.0991 0.9651 0.070 Uiso 1 1 calc R . .
H7b H 0.4823 0.0739 1.0012 0.070 Uiso 1 1 calc R . .
H7c H 0.4944 0.1927 0.9444 0.070 Uiso 1 1 calc R . .
C8 C 0.8303(10) 0.1139(6) 0.7506(6) 0.0461(19) Uani 1 1 d . . .
H8a H 0.8713 0.1507 0.7998 0.069 Uiso 1 1 calc R . .
H8b H 0.8798 0.1373 0.6837 0.069 Uiso 1 1 calc R . .
H8c H 0.8745 0.0363 0.7741 0.069 Uiso 1 1 calc R . .
C9 C 0.5469(10) 0.2709(5) 0.7071(5) 0.0411(18) Uani 1 1 d . . .
H9a H 0.6176 0.2969 0.6489 0.062 Uiso 1 1 calc R . .
H9b H 0.5692 0.3029 0.7644 0.062 Uiso 1 1 calc R . .
H9c H 0.4155 0.2911 0.6875 0.062 Uiso 1 1 calc R . .
C10 C 0.5980(9) 0.0741(5) 0.5574(5) 0.0294(15) Uani 1 1 d . . .
C11 C 0.6324(10) 0.2014(5) 0.3888(5) 0.0347(16) Uani 1 1 d . . .
H11 H 0.7343 0.1413 0.3784 0.046 Uiso 1 1 calc R . .
C12 C 0.4542(10) 0.2024(5) 0.3230(5) 0.0417(18) Uani 1 1 d . . .
H12a H 0.3544 0.2622 0.3336 0.055 Uiso 1 1 calc R . .
H12b H 0.4132 0.1348 0.3490 0.055 Uiso 1 1 calc R . .
C13 C 0.4838(11) 0.2147(6) 0.2029(5) 0.0499(19) Uani 1 1 d . . .
H13a H 0.5778 0.1539 0.1911 0.075 Uiso 1 1 calc R . .
H13b H 0.5238 0.2815 0.1760 0.075 Uiso 1 1 calc R . .
H13c H 0.3678 0.2163 0.1680 0.075 Uiso 1 1 calc R . .
C14 C 0.7042(10) 0.3093(5) 0.3679(5) 0.0351(17) Uani 1 1 d . A .
C15 C 0.8463(9) 0.3239(5) 0.2781(4) 0.0332(15) Uani 1 1 d . A .
H15 H 0.8712 0.2628 0.2423 0.044 Uiso 1 1 calc R . .
C16 C 0.9182(9) 0.2905(5) 0.3923(5) 0.0344(16) Uani 1 1 d . . .
H16 H 0.9823 0.2135 0.4147 0.046 Uiso 0.491(2) 1 calc PR A 1
H16a H 0.9613 0.3446 0.4219 0.046 Uiso 0.509(2) 1 calc PR A 2
H16b H 0.9873 0.2158 0.4175 0.046 Uiso 0.509(2) 1 calc PR A 2
C17 C 0.5684(10) 0.4113(5) 0.3934(5) 0.0403(17) Uani 1 1 d . . .
H17a H 0.6303 0.4714 0.3833 0.061 Uiso 1 1 calc R A .
H17b H 0.5329 0.3947 0.4646 0.061 Uiso 1 1 calc R . .
H17c H 0.4582 0.4308 0.3480 0.061 Uiso 1 1 calc R . .
C18 C 0.8525(11) 0.4355(5) 0.2045(5) 0.0385(17) Uani 1 1 d . . .
C19 C 1.0288(12) 0.4625(6) 0.1747(6) 0.058(2) Uani 1 1 d . A .
H19 H 1.1389 0.4132 0.2022 0.076 Uiso 1 1 calc R . .
C20 C 1.0423(13) 0.5611(7) 0.1051(6) 0.059(2) Uani 1 1 d . . .
H20 H 1.1590 0.5772 0.0899 0.079 Uiso 1 1 calc R A .
C21 C 0.8730(14) 0.6365(6) 0.0578(6) 0.059(2) Uani 1 1 d . A .
H21 H 0.8788 0.7006 0.0102 0.078 Uiso 1 1 calc R . .
C22 C 0.6976(11) 0.6101(6) 0.0857(5) 0.0468(19) Uani 1 1 d . . .
H22 H 0.5876 0.6591 0.0574 0.062 Uiso 1 1 calc R A .
C23 C 0.6850(10) 0.5121(5) 0.1551(5) 0.0410(18) Uani 1 1 d . A .
H23 H 0.5679 0.4961 0.1694 0.055 Uiso 1 1 calc R . .
O1 O 0.5849(6) -0.0417(3) 0.7316(3) 0.0316(10) Uani 1 1 d . . .
O2 O 0.6134(7) -0.1167(4) 0.9081(4) 0.0510(14) Uani 1 1 d . . .
O3 O 0.6617(7) -0.0077(4) 0.5209(4) 0.0437(13) Uani 1 1 d . . .
O4 O 0.5819(6) 0.1815(3) 0.5021(3) 0.0339(11) Uani 1 1 d . . .
Br1' Br 0.7661(2) 0.61582(13) 0.53450(14) 0.0677(7) Uani 0.509(2) 1 d P A 2
C1' C 0.0895(9) 0.9241(5) 0.3311(5) 0.0275(15) Uani 1 1 d . . .
C2' C -0.1037(9) 0.8896(5) 0.3190(5) 0.0320(16) Uani 1 1 d . . .
H2a' H -0.2097 0.9451 0.3315 0.043 Uiso 1 1 calc R . .
H2b' H -0.1068 0.8202 0.3654 0.043 Uiso 1 1 calc R . .
C3' C -0.0998(9) 0.8801(6) 0.1983(5) 0.0331(16) Uani 1 1 d . . .
H3a' H -0.1078 0.8072 0.1919 0.044 Uiso 1 1 calc R . .
H3b' H -0.2030 0.9327 0.1578 0.044 Uiso 1 1 calc R . .
C4' C 0.0994(9) 0.9060(5) 0.1599(5) 0.0285(15) Uani 1 1 d . . .
C5' C 0.0694(9) 1.0298(5) 0.1622(5) 0.0337(16) Uani 1 1 d . . .
C6' C 0.2314(10) 0.8535(5) 0.2633(5) 0.0310(16) Uani 1 1 d . . .
C7' C 0.1608(10) 0.8757(6) 0.0540(5) 0.0431(19) Uani 1 1 d . . .
H7a' H 0.2777 0.8963 0.0358 0.065 Uiso 1 1 calc R . .
H7b' H 0.0665 0.9139 0.0006 0.065 Uiso 1 1 calc R . .
H7c' H 0.1762 0.7983 0.0604 0.065 Uiso 1 1 calc R . .
C8' C 0.4265(9) 0.8845(6) 0.2533(6) 0.0446(19) Uani 1 1 d . . .
H8a' H 0.4097 0.9617 0.2259 0.067 Uiso 1 1 calc R . .
H8b' H 0.5007 0.8452 0.2071 0.067 Uiso 1 1 calc R . .
H8c' H 0.4894 0.8657 0.3208 0.067 Uiso 1 1 calc R . .
C9' C 0.2604(10) 0.7243(5) 0.2982(5) 0.0394(18) Uani 1 1 d . . .
H9a' H 0.3431 0.6982 0.3591 0.059 Uiso 1 1 calc R . .
H9b' H 0.3143 0.6911 0.2427 0.059 Uiso 1 1 calc R . .
H9c' H 0.1413 0.7056 0.3140 0.059 Uiso 1 1 calc R . .
C10' C 0.1509(8) 0.9249(5) 0.4422(5) 0.0261(14) Uani 1 1 d . . .
C11' C 0.2580(9) 0.8027(5) 0.6133(5) 0.0306(15) Uani 1 1 d . . .
H11' H 0.3127 0.8634 0.6233 0.041 Uiso 1 1 calc R . .
C12' C 0.0776(10) 0.8019(5) 0.6791(5) 0.0433(18) Uani 1 1 d . . .
H12a' H -0.0139 0.8695 0.6529 0.058 Uiso 1 1 calc R . .
H12b' H 0.0234 0.7420 0.6686 0.058 Uiso 1 1 calc R . .
C13' C 0.1132(12) 0.7899(6) 0.7982(5) 0.058(2) Uani 1 1 d . . .
H13a' H 0.1756 0.8455 0.8093 0.087 Uiso 1 1 calc R . .
H13b' H 0.1906 0.7191 0.8268 0.087 Uiso 1 1 calc R . .
H13c' H -0.0045 0.7977 0.8320 0.087 Uiso 1 1 calc R . .
C14' C 0.4165(10) 0.6941(5) 0.6342(5) 0.0348(16) Uani 1 1 d . A .
C15' C 0.5742(10) 0.6805(5) 0.7190(5) 0.0409(18) Uani 1 1 d . A .
H15' H 0.5572 0.7423 0.7537 0.054 Uiso 1 1 calc R . .
C16' C 0.6107(10) 0.7120(5) 0.6029(5) 0.0392(17) Uani 1 1 d . . .
H16' H 0.6163 0.7889 0.5781 0.052 Uiso 0.509(2) 1 calc PR A 2
H16a' H 0.6909 0.6572 0.5719 0.052 Uiso 0.491(2) 1 calc PR A 1
H16b' H 0.6227 0.7865 0.5750 0.052 Uiso 0.491(2) 1 calc PR A 1
C17' C 0.3559(11) 0.5878(5) 0.6196(5) 0.0433(18) Uani 1 1 d . . .
H17a' H 0.4646 0.5288 0.6268 0.065 Uiso 1 1 calc R A .
H17b' H 0.2975 0.6005 0.5515 0.065 Uiso 1 1 calc R . .
H17c' H 0.2685 0.5690 0.6717 0.065 Uiso 1 1 calc R . .
C18' C 0.6548(13) 0.5688(6) 0.7934(6) 0.059(3) Uani 1 1 d . . .
C19' C 0.8512(17) 0.5252(8) 0.8006(9) 0.101(4) Uani 1 1 d . A .
H19' H 0.9302 0.5620 0.7584 0.134 Uiso 1 1 calc R . .
C20' C 0.931(2) 0.4218(9) 0.8746(11) 0.132(7) Uani 1 1 d . . .
H20' H 1.0593 0.3932 0.8785 0.176 Uiso 1 1 calc R A .
C21' C 0.814(3) 0.3671(8) 0.9385(11) 0.140(8) Uani 1 1 d . A .
H21' H 0.8633 0.3004 0.9833 0.186 Uiso 1 1 calc R . .
C22' C 0.620(2) 0.4131(7) 0.9353(8) 0.115(6) Uani 1 1 d . . .
H22' H 0.5434 0.3777 0.9812 0.153 Uiso 1 1 calc R A .
C23' C 0.5367(16) 0.5116(6) 0.8643(5) 0.071(3) Uani 1 1 d . A .
H23' H 0.4079 0.5395 0.8631 0.094 Uiso 1 1 calc R . .
O1' O 0.0655(6) 1.0389(3) 0.2676(3) 0.0328(11) Uani 1 1 d . . .
O2' O 0.0505(8) 1.1112(4) 0.0884(4) 0.0514(14) Uani 1 1 d . . .
O3' O 0.1554(8) 1.0088(4) 0.4770(4) 0.0474(13) Uani 1 1 d . . .
O4' O 0.2031(6) 0.8196(3) 0.5010(3) 0.0362(12) Uani 1 1 d . . .

loop_
_atom_site_aniso_label
_atom_site_aniso_U_11
_atom_site_aniso_U_22
_atom_site_aniso_U_33
_atom_site_aniso_U_23
_atom_site_aniso_U_13
_atom_site_aniso_U_12
Br1 0.0487(11) 0.0520(11) 0.0544(11) -0.0171(8) -0.0096(8) -0.0033(8)
C1 0.025(4) 0.019(3) 0.030(3) -0.009(3) 0.001(3) 0.001(3)
C2 0.026(4) 0.042(4) 0.036(4) -0.016(3) 0.004(3) 0.000(3)
C3 0.022(4) 0.037(4) 0.039(4) -0.009(3) 0.003(3) 0.000(3)
C4 0.030(4) 0.032(4) 0.023(4) 0.000(3) -0.004(3) -0.003(3)
C5 0.026(4) 0.031(4) 0.031(4) -0.002(3) 0.006(3) -0.004(3)
C6 0.027(4) 0.029(3) 0.024(4) -0.003(3) 0.000(3) -0.006(3)
C7 0.054(5) 0.055(5) 0.033(4) -0.008(3) -0.006(4) -0.018(4)
C8 0.035(4) 0.067(5) 0.044(5) -0.014(4) 0.003(4) -0.024(4)
C9 0.047(5) 0.038(4) 0.039(4) -0.009(3) -0.004(4) -0.013(4)
C10 0.025(4) 0.028(4) 0.033(4) 0.000(3) -0.001(3) -0.006(3)
C11 0.039(4) 0.029(4) 0.035(4) -0.006(3) 0.021(3) -0.008(3)
C12 0.047(5) 0.035(4) 0.042(4) 0.002(3) 0.005(4) -0.019(3)
C13 0.054(5) 0.060(5) 0.038(4) -0.010(3) 0.003(4) -0.020(4)
C14 0.045(5) 0.028(3) 0.031(4) -0.006(3) 0.005(3) -0.006(3)
C15 0.038(4) 0.035(4) 0.026(4) -0.005(3) 0.006(3) -0.007(3)
C16 0.035(4) 0.023(3) 0.046(4) -0.009(3) 0.001(4) -0.006(3)
C17 0.040(4) 0.032(4) 0.042(4) -0.005(3) 0.003(4) 0.005(3)
C18 0.048(5) 0.031(4) 0.034(4) -0.006(3) 0.007(4) -0.006(3)
C19 0.046(5) 0.044(5) 0.076(6) 0.009(4) -0.002(5) -0.018(4)
C20 0.062(6) 0.059(5) 0.057(5) 0.009(4) -0.007(5) -0.035(5)
C21 0.095(8) 0.038(5) 0.045(5) 0.005(4) -0.004(5) -0.029(5)
C22 0.050(5) 0.043(4) 0.043(5) -0.003(3) 0.002(4) -0.008(4)
C23 0.042(5) 0.039(4) 0.042(4) -0.009(3) 0.002(4) -0.008(4)
O1 0.037(3) 0.023(2) 0.029(2) -0.0010(18) 0.006(2) -0.001(2)
O2 0.061(4) 0.036(3) 0.042(3) 0.010(2) 0.008(3) 0.001(3)
O3 0.051(3) 0.030(3) 0.048(3) -0.013(2) 0.015(3) 0.001(2)
O4 0.050(3) 0.026(2) 0.024(2) -0.0061(19) 0.012(2) -0.005(2)
Br1' 0.0499(11) 0.0647(12) 0.0938(16) -0.0388(10) 0.0135(10) -0.0032(9)
C1' 0.022(4) 0.031(3) 0.027(4) -0.004(3) -0.005(3) -0.002(3)
C2' 0.024(4) 0.037(4) 0.034(4) -0.011(3) 0.009(3) 0.000(3)
C3' 0.024(4) 0.049(4) 0.030(4) -0.010(3) 0.003(3) -0.013(3)
C4' 0.025(4) 0.035(4) 0.025(4) -0.003(3) 0.005(3) -0.009(3)
C5' 0.027(4) 0.038(4) 0.034(4) 0.000(3) -0.004(3) -0.011(3)
C6' 0.028(4) 0.031(4) 0.027(4) 0.003(3) 0.006(3) -0.003(3)
C7' 0.049(5) 0.052(5) 0.035(4) -0.018(3) 0.019(4) -0.017(4)
C8' 0.025(4) 0.059(5) 0.055(5) -0.015(4) 0.009(4) -0.016(4)
C9' 0.038(4) 0.033(4) 0.043(4) -0.009(3) 0.009(4) 0.004(3)
C10' 0.023(4) 0.031(4) 0.023(4) -0.006(3) -0.001(3) -0.003(3)
C11' 0.033(4) 0.026(3) 0.031(4) -0.010(3) -0.003(3) -0.001(3)
C12' 0.045(5) 0.037(4) 0.048(4) -0.015(3) 0.003(4) -0.004(3)
C13' 0.063(6) 0.060(5) 0.046(5) -0.015(4) 0.016(4) 0.002(4)
C14' 0.042(4) 0.025(3) 0.036(4) -0.007(3) -0.005(4) -0.002(3)
C15' 0.052(5) 0.025(3) 0.043(4) -0.009(3) -0.018(4) 0.002(3)
C16' 0.045(5) 0.023(3) 0.046(4) -0.007(3) -0.008(4) 0.002(3)
C17' 0.059(5) 0.031(4) 0.041(4) -0.014(3) -0.003(4) -0.005(4)
C18' 0.080(7) 0.035(4) 0.057(5) -0.015(4) -0.046(5) 0.005(4)
C19' 0.102(10) 0.056(6) 0.130(10) -0.011(6) -0.070(8) 0.007(6)
C20' 0.153(14) 0.046(7) 0.172(14) -0.022(7) -0.131(12) 0.040(7)
C21' 0.27(2) 0.023(6) 0.110(11) -0.011(6) -0.128(13) 0.008(9)
C22' 0.247(19) 0.036(6) 0.053(6) 0.002(5) -0.040(9) -0.019(8)
C23' 0.147(10) 0.031(4) 0.025(4) 0.011(3) -0.011(5) -0.016(5)
O1' 0.041(3) 0.022(2) 0.030(3) 0.0015(18) -0.002(2) -0.003(2)
O2' 0.064(4) 0.040(3) 0.044(3) 0.003(2) 0.005(3) -0.010(3)
O3' 0.066(4) 0.027(2) 0.048(3) -0.008(2) -0.010(3) -0.007(2)
O4' 0.041(3) 0.031(3) 0.034(3) -0.006(2) -0.008(2) -0.003(2)

loop_
_atom_type_symbol
_atom_type_description
_atom_type_scat_dispersion_real
_atom_type_scat_dispersion_imag
_atom_type_scat_source
C C 0.0033 0.0016 'International Tables Vol C Tables 4.2.6.8 and 6.1.1.4'
H H 0.0000 0.0000 'International Tables Vol C Tables 4.2.6.8 and 6.1.1.4'
Br Br -0.2901 2.4595 'International Tables Vol C Tables 4.2.6.8 and 6.1.1.4'
O O 0.0106 0.0060 'International Tables Vol C Tables 4.2.6.8 and 6.1.1.4'

loop_
_geom_angle_atom_site_label_1
_geom_angle_atom_site_label_2
_geom_angle_atom_site_label_3
_geom_angle
C10 C1 O1 107.1(4)
C10 C1 C2 117.1(5)
O1 C1 C2 104.1(5)
C10 C1 C6 121.9(5)
O1 C1 C6 101.4(4)
C2 C1 C6 103.0(4)
C1 C2 C3 101.6(5)
C4 C3 C2 104.3(5)
C5 C4 C7 115.3(5)
C5 C4 C3 102.9(5)
C7 C4 C3 115.4(5)
C5 C4 C6 100.0(5)
C7 C4 C6 119.3(5)
C3 C4 C6 101.4(5)
O2 C5 O1 121.5(5)
O2 C5 C4 130.6(6)
O1 C5 C4 107.9(5)
C8 C6 C9 106.7(5)
C8 C6 C4 114.5(5)
C9 C6 C4 114.8(5)
C8 C6 C1 112.6(5)
C9 C6 C1 115.1(5)
C4 C6 C1 92.9(4)
O3 C10 O4 123.9(6)
O3 C10 C1 127.3(6)
O4 C10 C1 108.8(5)
O4 C11 C14 105.7(5)
O4 C11 C12 107.2(5)
C14 C11 C12 116.1(5)
C11 C12 C13 114.6(6)
C11 C14 C16 113.0(5)
C11 C14 C17 116.4(6)
C16 C14 C17 119.5(5)
C11 C14 C15 116.6(5)
C16 C14 C15 58.7(4)
C17 C14 C15 120.0(5)
C16 C15 C18 124.2(5)
C16 C15 C14 60.1(4)
C18 C15 C14 124.1(5)
C15 C16 C14 61.2(4)
C15 C16 Br1 121.1(4)
C14 C16 Br1 121.2(4)
C19 C18 C23 116.6(6)
C19 C18 C15 120.5(6)
C23 C18 C15 122.7(6)
C20 C19 C18 122.7(8)
C19 C20 C21 119.4(8)
C20 C21 C22 118.3(7)
C23 C22 C21 122.0(8)
C22 C23 C18 120.8(7)
C5 O1 C1 106.5(4)
C10 O4 C11 118.9(4)
O1' C1' C10' 107.4(5)
O1' C1' C2' 106.2(5)
C10' C1' C2' 116.1(5)
O1' C1' C6' 102.6(4)
C10' C1' C6' 119.1(5)
C2' C1' C6' 104.0(4)
C1' C2' C3' 100.6(5)
C4' C3' C2' 104.4(5)
C7' C4' C5' 115.6(5)
C7' C4' C6' 120.2(5)
C5' C4' C6' 99.8(5)
C7' C4' C3' 114.9(5)
C5' C4' C3' 101.7(5)
C6' C4' C3' 101.8(5)
O2' C5' O1' 122.4(6)
O2' C5' C4' 129.6(6)
O1' C5' C4' 108.0(5)
C8' C6' C9' 109.3(6)
C8' C6' C1' 113.0(5)
C9' C6' C1' 116.0(5)
C8' C6' C4' 112.4(5)
C9' C6' C4' 113.8(5)
C1' C6' C4' 91.5(4)
O3' C10' O4' 123.6(6)
O3' C10' C1' 125.8(6)
O4' C10' C1' 110.6(5)
O4' C11' C12' 108.8(5)
O4' C11' C14' 103.7(4)
C12' C11' C14' 117.1(5)
C13' C12' C11' 114.3(6)
C16' C14' C15' 59.3(5)
C16' C14' C17' 119.9(6)
C15' C14' C17' 117.3(5)
C16' C14' C11' 113.8(5)
C15' C14' C11' 118.0(5)
C17' C14' C11' 116.4(6)
C16' C15' C18' 126.2(6)
C16' C15' C14' 59.0(4)
C18' C15' C14' 121.7(5)
C15' C16' C14' 61.7(4)
C15' C16' Br1' 122.0(4)
C14' C16' Br1' 120.1(5)
C19' C18' C23' 118.2(8)
C19' C18' C15' 119.7(9)
C23' C18' C15' 121.8(8)
C18' C19' C20' 120.3(12)
C21' C20' C19' 120.1(13)
C20' C21' C22' 119.7(11)
C23' C22' C21' 122.0(14)
C22' C23' C18' 119.5(11)
C5' O1' C1' 105.9(4)
C10' O4' C11' 119.0(5)

loop_
_geom_bond_atom_site_label_1
_geom_bond_atom_site_label_2
_geom_bond_distance
Br1 C16 1.878(6)
C1 C10 1.524(8)
C1 O1 1.536(7)
C1 C2 1.582(9)
C1 C6 1.608(8)
C2 C3 1.613(8)
C3 C4 1.589(9)
C4 C5 1.556(8)
C4 C7 1.555(8)
C4 C6 1.596(9)
C5 O2 1.230(7)
C5 O1 1.408(7)
C6 C8 1.571(10)
C6 C9 1.579(9)
C10 O3 1.243(7)
C10 O4 1.395(7)
C11 O4 1.510(7)
C11 C14 1.553(9)
C11 C12 1.563(9)
C12 C13 1.568(8)
C14 C16 1.554(10)
C14 C17 1.558(8)
C14 C15 1.572(9)
C15 C16 1.532(8)
C15 C18 1.557(8)
C18 C19 1.434(11)
C18 C23 1.450(9)
C19 C20 1.416(10)
C20 C21 1.445(12)
C21 C22 1.420(12)
C22 C23 1.407(9)
Br1' C16' 1.860(7)
C1' O1' 1.505(7)
C1' C10' 1.531(8)
C1' C2' 1.585(9)
C1' C6' 1.614(8)
C2' C3' 1.613(8)
C3' C4' 1.614(8)
C4' C7' 1.558(8)
C4' C5' 1.561(8)
C4' C6' 1.604(8)
C5' O2' 1.248(7)
C5' O1' 1.411(7)
C6' C8' 1.556(9)
C6' C9' 1.590(9)
C10' O3' 1.260(7)
C10' O4' 1.379(7)
C11' O4' 1.489(7)
C11' C12' 1.570(9)
C11' C14' 1.582(8)
C12' C13' 1.556(9)
C14' C16' 1.524(10)
C14' C15' 1.564(9)
C14' C17' 1.568(9)
C15' C16' 1.528(9)
C15' C18' 1.551(9)
C18' C19' 1.418(14)
C18' C23' 1.454(13)
C19' C20' 1.472(14)
C20' C21' 1.38(2)
C21' C22' 1.41(2)
C22' C23' 1.417(12)
